data_4108935
loop_
_publ_author_name
'Satoshi Takamizawa'
'Ei-ichi Nakata'
'Takamasa Akatsuka'
'Chihiro Kachi-Terajima'
'Ryosuke Miyake'

_publ_contact_author_address
;International Graduate School of Arts and Sciences
Yokohama City University
22-2 Seto, Kanazawa-ku, Yokohama 236-0027 (Japan)
;
_publ_contact_author_email staka@yokohama-cu.ac.jp
_publ_contact_author_fax (+81)45-787-2187
_publ_contact_author_name 'Satoshi Takamizawa'
_publ_contact_author_phone (+81)45-787-2187
_publ_section_title
;
 Structural and Magnetic Study of O2 Molecules Arranged along a Channel in
 a Flexible Single-Crystal Host Family
;
_journal_name_full 'Journal of the American Chemical Society'
_journal_page_first 17882
_journal_page_last 17892
_journal_paper_doi 10.1021/ja806257m
_journal_volume 130
_journal_year 2008
_chemical_formula_sum 'C33 H26 N2 O14 Rh2'
_chemical_formula_weight 880.35
_chemical_name_systematic
; 
 ? 
;
_space_group_IT_number 2
_symmetry_cell_setting triclinic
_symmetry_space_group_name_Hall '-P 1'
_symmetry_space_group_name_H-M 'P -1'
_atom_sites_solution_hydrogens geom
_atom_sites_solution_primary direct
_atom_sites_solution_secondary difmap
_audit_creation_method SHELXL-97
_cell_angle_alpha 71.525(7)
_cell_angle_beta 63.500(5)
_cell_angle_gamma 62.985(6)
_cell_formula_units_Z 1
_cell_length_a 9.599(3)
_cell_length_b 10.531(3)
_cell_length_c 10.748(4)
_cell_measurement_temperature 70
_cell_volume 857.3(5)
_computing_cell_refinement 'Bruker SMART'
_computing_data_collection 'Bruker SMART'
_computing_data_reduction 'Bruker SAINT'
_computing_molecular_graphics 'Bruker SHELXTL'
_computing_publication_material 'Bruker SHELXTL'
_computing_structure_refinement 'SHELXL-97 (Sheldrick, 1997)'
_computing_structure_solution 'SHELXS-97 (Sheldrick, 1990)'
_diffrn_ambient_temperature 70
_diffrn_detector_area_resol_mean 8.366
_diffrn_measured_fraction_theta_full 0.995
_diffrn_measured_fraction_theta_max 0.995
_diffrn_measurement_device_type 'CCD area detector'
_diffrn_measurement_method 'phi and omega scans'
_diffrn_radiation_monochromator graphite
_diffrn_radiation_source 'fine-focus sealed tube'
_diffrn_radiation_type MoK\a
_diffrn_radiation_wavelength 0.71073
_diffrn_reflns_av_R_equivalents 0.0685
_diffrn_reflns_av_sigmaI/netI 0.1619
_diffrn_reflns_limit_h_max 11
_diffrn_reflns_limit_h_min -11
_diffrn_reflns_limit_k_max 8
_diffrn_reflns_limit_k_min -12
_diffrn_reflns_limit_l_max 11
_diffrn_reflns_limit_l_min -12
_diffrn_reflns_number 4814
_diffrn_reflns_theta_full 25.03
_diffrn_reflns_theta_max 25.03
_diffrn_reflns_theta_min 2.14
_exptl_absorpt_coefficient_mu 1.034
_exptl_absorpt_correction_T_max 0.9218
_exptl_absorpt_correction_T_min 0.7466
_exptl_absorpt_correction_type empirical
_exptl_absorpt_process_details
;
SADABS; sheldrick, 1996
;
_exptl_crystal_colour red
_exptl_crystal_density_diffrn 1.706
_exptl_crystal_description plate
_exptl_crystal_F_000 437
_exptl_crystal_size_max 0.30
_exptl_crystal_size_mid 0.20
_exptl_crystal_size_min 0.08
_refine_diff_density_max 1.389
_refine_diff_density_min -1.558
_refine_diff_density_rms 0.265
_refine_ls_extinction_method none
_refine_ls_goodness_of_fit_ref 1.095
_refine_ls_hydrogen_treatment constr
_refine_ls_matrix_type full
_refine_ls_number_parameters 337
_refine_ls_number_reflns 3026
_refine_ls_number_restraints 701
_refine_ls_restrained_S_all 1.015
_refine_ls_R_factor_all 0.1378
_refine_ls_R_factor_gt 0.0883
_refine_ls_shift/su_max 0.000
_refine_ls_shift/su_mean 0.000
_refine_ls_structure_factor_coef Fsqd
_refine_ls_weighting_details 'calc w=1/[\s^2^(Fo^2^)+(0.1124P)^2^+2.7874P] where P=(Fo^2^+2Fc^2^)/3'
_refine_ls_weighting_scheme calc
_refine_ls_wR_factor_gt 0.2135
_refine_ls_wR_factor_ref 0.2460
_reflns_number_gt 2017
_reflns_number_total 3026
_reflns_threshold_expression >2sigma(I)
_cod_data_source_file ja806257m_si_001_11.cif
_cod_data_source_block 40428n1_70K
_cod_database_code 4108935

loop_
_symmetry_equiv_pos_as_xyz
'x, y, z'
'-x, -y, -z'

loop_
_atom_site_label
_atom_site_type_symbol
_atom_site_fract_x
_atom_site_fract_y
_atom_site_fract_z
_atom_site_U_iso_or_equiv
_atom_site_adp_type
_atom_site_occupancy
_atom_site_symmetry_multiplicity
_atom_site_calc_flag
_atom_site_refinement_flags
C1 C 0.8316(14) 1.2557(12) 0.5797(13) 0.023(2) Uani 1 1 d U
C2 C 0.7400(13) 1.4050(12) 0.6160(13) 0.027(2) Uani 1 1 d DU
C3 C 0.5714(14) 1.4739(12) 0.6342(14) 0.035(3) Uani 1 1 d DU
H3 H 0.5156 1.4254 0.6236 0.042 Uiso 1 1 calc R
C4 C 0.4835(18) 1.6128(13) 0.6677(15) 0.044(3) Uani 1 1 d DU
H4 H 0.3684 1.6608 0.6792 0.053 Uiso 1 1 calc R
C5 C 0.5694(16) 1.6798(15) 0.6838(16) 0.046(3) Uani 1 1 d DU
H5 H 0.5107 1.7742 0.7086 0.055 Uiso 1 1 calc R
C6 C 0.7377(15) 1.6126(13) 0.6648(15) 0.041(3) Uani 1 1 d DU
H6 H 0.7944 1.6612 0.6742 0.049 Uiso 1 1 calc R
C7 C 0.8224(16) 1.4742(12) 0.6322(14) 0.032(3) Uani 1 1 d DU
H7 H 0.9375 1.4263 0.6208 0.039 Uiso 1 1 calc R
C15 C 0.6496(15) 0.9499(12) 0.3985(13) 0.028(2) Uani 1 1 d DU
C16 C 0.4970(14) 1.0512(12) 0.5995(14) 0.029(2) Uani 1 1 d DU
C17 C 0.798(5) 0.897(4) 0.266(4) 0.026(8) Uani 0.25 1 d PDU
H17A H 0.8752 0.9467 0.2380 0.039 Uiso 0.25 1 calc PR
H17B H 0.7581 0.9172 0.1901 0.039 Uiso 0.25 1 calc PR
H17C H 0.8575 0.7929 0.2854 0.039 Uiso 0.25 1 calc PR
C18 C 0.462(6) 1.105(4) 0.731(4) 0.027(8) Uani 0.25 1 d PDU
H18A H 0.5425 1.0360 0.7764 0.041 Uiso 0.25 1 calc PR
H18B H 0.3479 1.1139 0.7972 0.041 Uiso 0.25 1 calc PR
H18C H 0.4722 1.1990 0.7052 0.041 Uiso 0.25 1 calc PR
C8A C 0.936(3) 0.8773(10) 0.7579(18) 0.033(3) Uani 0.546(16) 1 d PDU
C9A C 0.886(2) 0.8047(12) 0.9099(15) 0.052(3) Uani 0.546(16) 1 d PDU
C10A C 0.741(2) 0.7776(15) 0.968(2) 0.062(4) Uani 0.546(16) 1 d PDU
H10A H 0.6742 0.8041 0.9140 0.074 Uiso 0.546(16) 1 calc PR
C11A C 0.694(2) 0.7129(19) 1.104(2) 0.068(4) Uani 0.546(16) 1 d PDU
H11A H 0.5931 0.6943 1.1441 0.081 Uiso 0.546(16) 1 calc PR
C12A C 0.790(3) 0.675(2) 1.1807(18) 0.073(4) Uani 0.546(16) 1 d PDU
H12A H 0.7573 0.6299 1.2752 0.087 Uiso 0.546(16) 1 calc PRD
C13A C 0.934(3) 0.7015(19) 1.124(2) 0.072(4) Uani 0.546(16) 1 d PDU
H13A H 1.0013 0.6749 1.1778 0.087 Uiso 0.546(16) 1 calc PR
C14A C 0.982(2) 0.7666(16) 0.988(2) 0.067(4) Uani 0.546(16) 1 d PDU
H14A H 1.0825 0.7853 0.9473 0.080 Uiso 0.546(16) 1 calc PR
C8B C 0.947(3) 0.8480(13) 0.7444(19) 0.036(3) Uani 0.454(16) 1 d PDU
C9B C 0.928(3) 0.7573(14) 0.8896(16) 0.050(3) Uani 0.454(16) 1 d PDU
C10B C 0.795(3) 0.7151(18) 0.958(2) 0.059(4) Uani 0.454(16) 1 d PDU
H10B H 0.7156 0.7422 0.9161 0.071 Uiso 0.454(16) 1 calc PR
C11B C 0.776(3) 0.634(2) 1.087(2) 0.068(4) Uani 0.454(16) 1 d PDU
H11B H 0.6821 0.6051 1.1343 0.082 Uiso 0.454(16) 1 calc PR
C12B C 0.887(3) 0.595(2) 1.148(2) 0.070(5) Uani 0.454(16) 1 d PDU
H12B H 0.8726 0.5392 1.2387 0.084 Uiso 0.454(16) 1 calc PRD
C13B C 1.020(3) 0.637(2) 1.080(2) 0.068(5) Uani 0.454(16) 1 d PDU
H13B H 1.0997 0.6100 1.1230 0.082 Uiso 0.454(16) 1 calc PR
C14B C 1.041(3) 0.7175(18) 0.951(2) 0.059(4) Uani 0.454(16) 1 d PDU
H14B H 1.1348 0.7462 0.9041 0.070 Uiso 0.454(16) 1 calc PR
N1 N 0.6419(14) 0.9971(13) 0.5008(13) 0.035(2) Uani 1 1 d DU
O1 O 0.7514(9) 1.1972(8) 0.5641(9) 0.0260(18) Uani 1 1 d U
O3 O 0.9867(9) 1.1960(8) 0.5642(9) 0.0248(18) Uani 1 1 d U
O2A O 0.834(3) 0.9055(9) 0.7029(12) 0.028(3) Uani 0.546(16) 1 d PDU
O4A O 1.065(2) 0.9035(10) 0.7037(12) 0.024(3) Uani 0.546(16) 1 d PDU
O2B O 0.841(4) 0.8824(11) 0.6921(13) 0.034(4) Uani 0.454(16) 1 d PDU
O4B O 1.070(4) 0.8810(11) 0.6917(14) 0.039(4) Uani 0.454(16) 1 d PDU
O1S O 0.5705(11) 0.478(4) 0.989(4) 0.208(12) Uani 1 1 d DU
O2S O 0.685(4) 0.135(3) 1.012(3) 0.177(8) Uani 1 1 d DU
O3S O 0.787(5) 0.150(5) 0.906(4) 0.163(9) Uani 0.50 1 d PDU
O4S O 0.656(7) 0.150(5) 0.915(5) 0.162(9) Uani 0.50 1 d PDU
Rh1 Rh 0.87546(14) 1.00086(12) 0.49956(13) 0.0224(4) Uani 1 1 d DU

loop_
_atom_site_aniso_label
_atom_site_aniso_U_11
_atom_site_aniso_U_22
_atom_site_aniso_U_33
_atom_site_aniso_U_23
_atom_site_aniso_U_13
_atom_site_aniso_U_12
C1 0.021(4) 0.019(4) 0.031(4) 0.002(3) -0.013(3) -0.009(3)
C2 0.028(4) 0.024(4) 0.032(4) 0.001(4) -0.015(4) -0.010(3)
C3 0.033(5) 0.031(5) 0.040(5) -0.002(4) -0.016(4) -0.009(4)
C4 0.042(5) 0.035(5) 0.044(5) -0.006(4) -0.017(4) -0.004(4)
C5 0.050(5) 0.034(5) 0.045(5) -0.008(4) -0.015(4) -0.009(4)
C6 0.047(5) 0.035(5) 0.047(5) -0.010(4) -0.013(4) -0.022(4)
C7 0.036(5) 0.028(5) 0.039(5) -0.005(4) -0.015(4) -0.015(4)
C15 0.027(5) 0.022(5) 0.036(5) -0.006(4) -0.013(4) -0.009(4)
C16 0.022(4) 0.024(5) 0.044(5) -0.004(4) -0.017(4) -0.007(4)
C17 0.024(10) 0.030(10) 0.031(11) -0.004(8) -0.013(8) -0.014(8)
C18 0.021(10) 0.030(11) 0.036(11) 0.000(8) -0.017(8) -0.010(7)
C8A 0.038(4) 0.030(4) 0.037(4) -0.005(3) -0.015(3) -0.017(4)
C9A 0.054(4) 0.047(4) 0.048(4) -0.003(4) -0.017(4) -0.016(4)
C10A 0.064(5) 0.053(5) 0.054(5) -0.003(4) -0.016(4) -0.019(4)
C11A 0.069(5) 0.060(6) 0.060(5) -0.006(5) -0.016(5) -0.020(5)
C12A 0.070(6) 0.064(6) 0.062(5) -0.004(5) -0.017(5) -0.017(5)
C13A 0.069(5) 0.065(5) 0.059(5) -0.003(4) -0.021(4) -0.011(4)
C14A 0.063(5) 0.060(5) 0.055(5) -0.002(4) -0.017(4) -0.012(4)
C8B 0.039(4) 0.034(4) 0.039(4) -0.003(4) -0.015(3) -0.016(4)
C9B 0.052(4) 0.046(4) 0.047(4) -0.005(4) -0.017(4) -0.017(4)
C10B 0.060(5) 0.054(5) 0.054(5) -0.003(4) -0.017(4) -0.018(4)
C11B 0.067(5) 0.060(5) 0.059(5) -0.002(4) -0.017(4) -0.019(4)
C12B 0.068(6) 0.063(6) 0.059(6) -0.003(5) -0.020(5) -0.015(5)
C13B 0.064(6) 0.064(6) 0.056(5) -0.001(5) -0.021(5) -0.013(5)
C14B 0.059(5) 0.056(5) 0.051(5) -0.004(4) -0.021(4) -0.014(4)
N1 0.026(4) 0.036(4) 0.048(5) -0.017(4) -0.015(4) -0.007(3)
O1 0.016(3) 0.025(4) 0.040(4) 0.000(3) -0.017(3) -0.007(3)
O3 0.018(3) 0.026(4) 0.038(4) 0.000(3) -0.015(3) -0.011(3)
O2A 0.032(4) 0.022(4) 0.036(5) -0.005(4) -0.006(4) -0.021(4)
O4A 0.029(4) 0.026(4) 0.033(4) -0.005(4) -0.023(4) -0.011(4)
O2B 0.033(5) 0.033(5) 0.041(5) -0.002(4) -0.010(4) -0.022(4)
O4B 0.036(5) 0.037(5) 0.040(5) 0.001(4) -0.019(4) -0.009(4)
O1S 0.202(15) 0.212(14) 0.191(14) -0.007(8) -0.076(10) -0.071(10)
O2S 0.176(10) 0.165(10) 0.171(10) -0.026(6) -0.053(7) -0.054(7)
O3S 0.168(11) 0.159(10) 0.158(11) -0.025(7) -0.057(7) -0.058(7)
O4S 0.167(11) 0.160(10) 0.158(11) -0.026(7) -0.058(7) -0.058(7)
Rh1 0.0151(5) 0.0215(5) 0.0383(6) 0.0043(3) -0.0175(4) -0.0107(3)

loop_
_atom_type_symbol
_atom_type_description
_atom_type_scat_dispersion_real
_atom_type_scat_dispersion_imag
_atom_type_scat_source
C C 0.0033 0.0016 'International Tables Vol C Tables 4.2.6.8 and 6.1.1.4'
H H 0.0000 0.0000 'International Tables Vol C Tables 4.2.6.8 and 6.1.1.4'
N N 0.0061 0.0033 'International Tables Vol C Tables 4.2.6.8 and 6.1.1.4'
O O 0.0106 0.0060 'International Tables Vol C Tables 4.2.6.8 and 6.1.1.4'
Rh Rh -1.1178 0.9187 'International Tables Vol C Tables 4.2.6.8 and 6.1.1.4'

loop_
_geom_angle_atom_site_label_1
_geom_angle_atom_site_label_2
_geom_angle_atom_site_label_3
_geom_angle
_geom_angle_site_symmetry_1
_geom_angle_site_symmetry_3
O1 C1 O3 124.4(10) . .
O1 C1 C2 118.0(9) . .
O3 C1 C2 117.6(9) . .
C7 C2 C3 120.2(11) . .
C7 C2 C1 120.2(10) . .
C3 C2 C1 119.6(9) . .
C2 C3 C4 120.7(12) . .
C3 C4 C5 117.9(13) . .
C6 C5 C4 121.8(13) . .
C7 C6 C5 119.2(12) . .
C6 C7 C2 120.1(11) . .
N1 C15 C16 118.9(11) . 2_676
N1 C15 C17 129.8(19) . .
C16 C15 C17 111.3(19) 2_676 .
N1 C16 C15 120.6(11) . 2_676
N1 C16 C18 128.5(19) . .
C15 C16 C18 110.5(19) 2_676 .
O4A C8A O2A 127.1(18) . .
O4A C8A C9A 120.0(17) . .
O2A C8A C9A 112.9(16) . .
C14A C9A C10A 119.8(9) . .
C14A C9A C8A 121.2(17) . .
C10A C9A C8A 119.0(17) . .
C11A C10A C9A 120.2(10) . .
C10A C11A C12A 119.7(10) . .
C13A C12A C11A 120.4(9) . .
C12A C13A C14A 119.8(10) . .
C9A C14A C13A 120.0(10) . .
O4B C8B O2B 126(2) . .
O4B C8B C9B 113.8(19) . .
O2B C8B C9B 120(2) . .
C10B C9B C14B 119.0(9) . .
C10B C9B C8B 119(2) . .
C14B C9B C8B 122(2) . .
C9B C10B C11B 120.5(10) . .
C12B C11B C10B 120.5(10) . .
C11B C12B C13B 119.5(9) . .
C12B C13B C14B 120.2(10) . .
C13B C14B C9B 120.4(10) . .
C15 N1 C16 120.3(12) . .
C15 N1 Rh1 119.7(9) . .
C16 N1 Rh1 119.9(9) . .
C1 O1 Rh1 119.3(7) . .
C1 O3 Rh1 120.1(7) . 2_776
C8A O2A Rh1 120.1(14) . .
C8A O4A Rh1 117.6(13) . 2_776
C8B O2B Rh1 117.5(17) . .
C8B O4B Rh1 121.8(18) . 2_776
O4S O2S O3S 64(4) . .
O2S O3S O4S 57.8(18) . .
O2S O4S O3S 57.9(18) . .
O4B Rh1 O2B 174.5(8) 2_776 .
O4B Rh1 O1 82.6(3) 2_776 .
O2B Rh1 O1 97.1(4) . .
O4B Rh1 O3 97.3(3) 2_776 2_776
O2B Rh1 O3 82.6(3) . 2_776
O1 Rh1 O3 176.2(3) . 2_776
O4B Rh1 O4A 8.0(7) 2_776 2_776
O2B Rh1 O4A 172.6(5) . 2_776
O1 Rh1 O4A 89.9(3) . 2_776
O3 Rh1 O4A 90.2(3) 2_776 2_776
O4B Rh1 O2A 169.0(12) 2_776 .
O2B Rh1 O2A 7.7(7) . .
O1 Rh1 O2A 89.9(3) . .
O3 Rh1 O2A 89.7(3) 2_776 .
O4A Rh1 O2A 175.2(6) 2_776 .
O4B Rh1 N1 95.5(11) 2_776 .
O2B Rh1 N1 90.0(10) . .
O1 Rh1 N1 92.3(4) . .
O3 Rh1 N1 91.4(4) 2_776 .
O4A Rh1 N1 91.9(7) 2_776 .
O2A Rh1 N1 92.9(8) . .
O4B Rh1 Rh1 85.5(10) 2_776 2_776
O2B Rh1 Rh1 89.0(9) . 2_776
O1 Rh1 Rh1 88.7(2) . 2_776
O3 Rh1 Rh1 87.6(2) 2_776 2_776
O4A Rh1 Rh1 88.9(7) 2_776 2_776
O2A Rh1 Rh1 86.3(7) . 2_776
N1 Rh1 Rh1 178.7(4) . 2_776

loop_
_geom_bond_atom_site_label_1
_geom_bond_atom_site_label_2
_geom_bond_distance
_geom_bond_site_symmetry_2
C1 O1 1.270(13) .
C1 O3 1.278(13) .
C1 C2 1.492(16) .
C2 C7 1.383(11) .
C2 C3 1.387(11) .
C3 C4 1.387(12) .
C4 C5 1.393(12) .
C5 C6 1.382(12) .
C6 C7 1.379(12) .
C15 N1 1.305(13) .
C15 C16 1.402(16) 2_676
C15 C17 1.53(4) .
C16 N1 1.315(13) .
C16 C15 1.402(16) 2_676
C16 C18 1.53(4) .
C8A O4A 1.234(14) .
C8A O2A 1.240(14) .
C8A C9A 1.53(2) .
C9A C14A 1.359(14) .
C9A C10A 1.366(14) .
C10A C11A 1.361(14) .
C11A C12A 1.361(14) .
C12A C13A 1.357(15) .
C13A C14A 1.367(14) .
C8B O4B 1.223(15) .
C8B O2B 1.235(15) .
C8B C9B 1.53(2) .
C9B C10B 1.353(15) .
C9B C14B 1.358(15) .
C10B C11B 1.356(15) .
C11B C12B 1.345(15) .
C12B C13B 1.355(15) .
C13B C14B 1.356(15) .
N1 Rh1 2.254(12) .
O1 Rh1 2.027(9) .
O3 Rh1 2.030(8) 2_776
O2A Rh1 2.034(12) .
O4A Rh1 2.031(11) 2_776
O2B Rh1 2.019(13) .
O4B Rh1 2.015(13) 2_776
O1S O1S 1.147(10) 2_667
O2S O4S 1.145(8) .
O2S O3S 1.147(5) .
O3S O4S 1.22(6) .
Rh1 O4B 2.015(13) 2_776
Rh1 O3 2.030(8) 2_776
Rh1 O4A 2.031(11) 2_776
Rh1 Rh1 2.387(2) 2_776

loop_
_geom_torsion_atom_site_label_1
_geom_torsion_atom_site_label_2
_geom_torsion_atom_site_label_3
_geom_torsion_atom_site_label_4
_geom_torsion
_geom_torsion_site_symmetry_1
_geom_torsion_site_symmetry_4
O1 C1 C2 C7 -179.1(11) . .
O3 C1 C2 C7 -0.1(17) . .
O1 C1 C2 C3 1.2(17) . .
O3 C1 C2 C3 -179.8(11) . .
C7 C2 C3 C4 0.5(19) . .
C1 C2 C3 C4 -179.8(12) . .
C2 C3 C4 C5 -1(2) . .
C3 C4 C5 C6 1(2) . .
C4 C5 C6 C7 -2(2) . .
C5 C6 C7 C2 1(2) . .
C3 C2 C7 C6 -0.8(19) . .
C1 C2 C7 C6 179.6(12) . .
O4A C8A C9A C14A -0.5(4) . .
O2A C8A C9A C14A -179.6(4) . .
O4A C8A C9A C10A 179.5(3) . .
O2A C8A C9A C10A 0.5(3) . .
C14A C9A C10A C11A 0.1(4) . .
C8A C9A C10A C11A -180.0(3) . .
C9A C10A C11A C12A -0.1(6) . .
C10A C11A C12A C13A 0.0(7) . .
C11A C12A C13A C14A 0.0(8) . .
C10A C9A C14A C13A 0.0(6) . .
C8A C9A C14A C13A -179.9(4) . .
C12A C13A C14A C9A 0.0(8) . .
O4B C8B C9B C10B 179.7(3) . .
O2B C8B C9B C10B 0.4(3) . .
O4B C8B C9B C14B -0.5(4) . .
O2B C8B C9B C14B -179.7(4) . .
C14B C9B C10B C11B 0.0(4) . .
C8B C9B C10B C11B 179.9(3) . .
C9B C10B C11B C12B 0.2(6) . .
C10B C11B C12B C13B -0.2(7) . .
C11B C12B C13B C14B 0.0(8) . .
C12B C13B C14B C9B 0.2(8) . .
C10B C9B C14B C13B -0.2(6) . .
C8B C9B C14B C13B 179.9(4) . .
C16 C15 N1 C16 -4(2) 2_676 .
C17 C15 N1 C16 173(2) . .
C16 C15 N1 Rh1 -179.7(8) 2_676 .
C17 C15 N1 Rh1 -2(3) . .
C15 C16 N1 C15 4(2) 2_676 .
C18 C16 N1 C15 177(2) . .
C15 C16 N1 Rh1 179.8(8) 2_676 .
C18 C16 N1 Rh1 -8(3) . .
O3 C1 O1 Rh1 -3.8(15) . .
C2 C1 O1 Rh1 175.2(8) . .
O1 C1 O3 Rh1 3.5(15) . 2_776
C2 C1 O3 Rh1 -175.4(8) . 2_776
O4A C8A O2A Rh1 1.7(6) . .
C9A C8A O2A Rh1 -179.3(3) . .
O2A C8A O4A Rh1 -1.6(6) . 2_776
C9A C8A O4A Rh1 179.6(2) . 2_776
O4B C8B O2B Rh1 1.4(6) . .
C9B C8B O2B Rh1 -179.5(2) . .
O2B C8B O4B Rh1 -1.2(6) . 2_776
C9B C8B O4B Rh1 179.6(3) . 2_776
C8B O2B Rh1 O4B -2(3) . 2_776
C8B O2B Rh1 O1 -89.3(5) . .
C8B O2B Rh1 O3 86.9(5) . 2_776
C8B O2B Rh1 O4A 73(11) . 2_776
C8B O2B Rh1 O2A -70(11) . .
C8B O2B Rh1 N1 178.4(5) . .
C8B O2B Rh1 Rh1 -0.8(4) . 2_776
C1 O1 Rh1 O4B -83.7(13) . 2_776
C1 O1 Rh1 O2B 90.8(13) . .
C1 O1 Rh1 O3 5(6) . 2_776
C1 O1 Rh1 O4A -86.9(10) . 2_776
C1 O1 Rh1 O2A 88.2(11) . .
C1 O1 Rh1 N1 -178.9(9) . .
C1 O1 Rh1 Rh1 2.0(8) . 2_776
C8A O2A Rh1 O4B -42(6) . 2_776
C8A O2A Rh1 O2B 110(11) . .
C8A O2A Rh1 O1 -89.5(5) . .
C8A O2A Rh1 O3 86.7(5) . 2_776
C8A O2A Rh1 O4A -2(4) . 2_776
C8A O2A Rh1 N1 178.1(5) . .
C8A O2A Rh1 Rh1 -0.9(4) . 2_776
C15 N1 Rh1 O4B 55.3(11) . 2_776
C16 N1 Rh1 O4B -120.3(11) . 2_776
C15 N1 Rh1 O2B -124.8(11) . .
C16 N1 Rh1 O2B 59.7(11) . .
C15 N1 Rh1 O1 138.1(11) . .
C16 N1 Rh1 O1 -37.4(11) . .
C15 N1 Rh1 O3 -42.1(11) . 2_776
C16 N1 Rh1 O3 142.3(11) . 2_776
C15 N1 Rh1 O4A 48.1(11) . 2_776
C16 N1 Rh1 O4A -127.4(11) . 2_776
C15 N1 Rh1 O2A -131.9(11) . .
C16 N1 Rh1 O2A 52.5(11) . .
C15 N1 Rh1 Rh1 -82(15) . 2_776
C16 N1 Rh1 Rh1 102(15) . 2_776
